data_2232833
loop_
_publ_author_name
'Shen, Xu-Ji'
'Zhang, Qun-Zheng'
'Wang, Shi-Xiang'
'Zhang, Ya-Jun'
'Zheng, Xiao-Hui'

_publ_section_title
;
 Isopropyl 3,4-dihydroxybenzoate
;
_journal_coeditor_code LH5339
_journal_issue 12
_journal_name_full 'Acta Crystallographica Section E'
_journal_page_first o3233
_journal_paper_doi 10.1107/S1600536811044965
_journal_volume 67
_journal_year 2011
_chemical_formula_iupac 'C10 H12 O4'
_chemical_formula_moiety 'C10 H12 O4'
_chemical_formula_sum 'C10 H12 O4'
_chemical_formula_weight 196.20
_chemical_melting_point 407.0(10)
_chemical_name_common 'Isopropyl protocatechuate'
_chemical_name_systematic
;
Isopropyl 3,4-dihydroxybenzoate
;
_space_group_IT_number 2
_symmetry_cell_setting triclinic
_symmetry_space_group_name_Hall '-P 1'
_symmetry_space_group_name_H-M 'P -1'
_atom_sites_solution_hydrogens geom
_atom_sites_solution_primary direct
_atom_sites_solution_secondary difmap
_audit_creation_method SHELXL-97
_cell_angle_alpha 72.629(3)
_cell_angle_beta 80.547(3)
_cell_angle_gamma 78.980(3)
_cell_formula_units_Z 2
_cell_length_a 5.8485(12)
_cell_length_b 9.1844(17)
_cell_length_c 9.9834(19)
_cell_measurement_reflns_used 666
_cell_measurement_temperature 296(2)
_cell_measurement_theta_max 24.23
_cell_measurement_theta_min 2.35
_cell_volume 499.06(17)
_computing_cell_refinement 'SAINT (Bruker, 2009)'
_computing_data_collection 'APEX2 (Bruker, 2009)'
_computing_data_reduction 'SAINT (Bruker, 2009)'
_computing_molecular_graphics 'SHELXTL (Sheldrick, 2008) and PLATON (Spek, 2009)'
_computing_publication_material 'SHELXTL (Sheldrick, 2008)'
_computing_structure_refinement 'SHELXL97 (Sheldrick, 2008)'
_computing_structure_solution 'SHELXS97 (Sheldrick, 2008)'
_diffrn_ambient_temperature 296(2)
_diffrn_measured_fraction_theta_full 0.990
_diffrn_measured_fraction_theta_max 0.990
_diffrn_measurement_device_type 'Bruker APEXII CCD'
_diffrn_measurement_method '\f and \w scans'
_diffrn_radiation_monochromator graphite
_diffrn_radiation_source 'fine-focus sealed tube'
_diffrn_radiation_type MoK\a
_diffrn_radiation_wavelength 0.71073
_diffrn_reflns_av_R_equivalents 0.0115
_diffrn_reflns_av_sigmaI/netI 0.0252
_diffrn_reflns_limit_h_max 6
_diffrn_reflns_limit_h_min -6
_diffrn_reflns_limit_k_max 10
_diffrn_reflns_limit_k_min -10
_diffrn_reflns_limit_l_max 11
_diffrn_reflns_limit_l_min -9
_diffrn_reflns_number 2520
_diffrn_reflns_theta_full 25.10
_diffrn_reflns_theta_max 25.10
_diffrn_reflns_theta_min 2.15
_exptl_absorpt_coefficient_mu 0.101
_exptl_absorpt_correction_type none
_exptl_crystal_colour colorless
_exptl_crystal_density_diffrn 1.306
_exptl_crystal_density_method 'not measured'
_exptl_crystal_description needle
_exptl_crystal_F_000 208
_exptl_crystal_size_max 0.37
_exptl_crystal_size_mid 0.25
_exptl_crystal_size_min 0.15
_refine_diff_density_max 0.129
_refine_diff_density_min -0.230
_refine_ls_extinction_method none
_refine_ls_goodness_of_fit_ref 1.043
_refine_ls_hydrogen_treatment constr
_refine_ls_matrix_type full
_refine_ls_number_parameters 131
_refine_ls_number_reflns 1745
_refine_ls_number_restraints 0
_refine_ls_restrained_S_all 1.043
_refine_ls_R_factor_all 0.0641
_refine_ls_R_factor_gt 0.0479
_refine_ls_shift/su_max 0.000
_refine_ls_shift/su_mean 0.000
_refine_ls_structure_factor_coef Fsqd
_refine_ls_weighting_details 'calc w=1/[\s^2^(Fo^2^)+(0.0685P)^2^+0.0370P] where P=(Fo^2^+2Fc^2^)/3'
_refine_ls_weighting_scheme calc
_refine_ls_wR_factor_gt 0.1205
_refine_ls_wR_factor_ref 0.1332
_reflns_number_gt 1289
_reflns_number_total 1745
_reflns_threshold_expression I>2\s(I)
_cod_data_source_file lh5339.cif
_cod_data_source_block I
_cod_database_code 2232833
_cod_database_fobs_code 2232833

loop_
_symmetry_equiv_pos_as_xyz
'x, y, z'
'-x, -y, -z'

loop_
_atom_site_type_symbol
_atom_site_label
_atom_site_fract_x
_atom_site_fract_y
_atom_site_fract_z
_atom_site_U_iso_or_equiv
_atom_site_adp_type
_atom_site_calc_flag
_atom_site_refinement_flags
_atom_site_occupancy
_atom_site_symmetry_multiplicity
O O1 0.2571(2) 0.15042(14) 0.29888(13) 0.0554(4) Uani d . 1 1
O O2 -0.0069(2) 0.13603(15) 0.16625(15) 0.0666(5) Uani d . 1 1
O O3 0.7691(2) -0.42927(15) 0.09653(16) 0.0672(5) Uani d . 1 1
H H3 0.7088 -0.4623 0.0452 0.101 Uiso calc R 1 1
O O4 0.3545(3) -0.32701(15) -0.01531(15) 0.0667(5) Uani d . 1 1
H H4 0.2461 -0.2741 -0.0586 0.100 Uiso calc R 1 1
C C1 -0.0633(5) 0.2409(3) 0.4524(3) 0.0925(9) Uani d . 1 1
H H1A -0.1650 0.1839 0.4288 0.139 Uiso calc R 1 1
H H1B -0.1541 0.3308 0.4754 0.139 Uiso calc R 1 1
H H1C 0.0143 0.1771 0.5321 0.139 Uiso calc R 1 1
C C2 0.2856(5) 0.3780(3) 0.3562(3) 0.0811(7) Uani d . 1 1
H H2A 0.3599 0.3182 0.4385 0.122 Uiso calc R 1 1
H H2B 0.2030 0.4736 0.3715 0.122 Uiso calc R 1 1
H H2C 0.4024 0.3988 0.2762 0.122 Uiso calc R 1 1
C C3 0.1158(4) 0.2893(2) 0.3288(2) 0.0605(6) Uani d . 1 1
H H3A 0.0369 0.3511 0.2462 0.073 Uiso calc R 1 1
C C4 0.1778(3) 0.0861(2) 0.21617(18) 0.0471(5) Uani d . 1 1
C C5 0.3358(3) -0.05140(19) 0.19011(18) 0.0436(4) Uani d . 1 1
C C6 0.2685(3) -0.12546(19) 0.10392(18) 0.0463(5) Uani d . 1 1
H H6 0.1255 -0.0895 0.0673 0.056 Uiso calc R 1 1
C C7 0.4099(3) -0.25143(19) 0.07177(18) 0.0469(5) Uani d . 1 1
C C8 0.6225(3) -0.3068(2) 0.12786(19) 0.0485(5) Uani d . 1 1
C C9 0.6887(3) -0.2345(2) 0.2151(2) 0.0553(5) Uani d . 1 1
H H9 0.8301 -0.2720 0.2534 0.066 Uiso calc R 1 1
C C10 0.5479(3) -0.1072(2) 0.2463(2) 0.0521(5) Uani d . 1 1
H H10 0.5949 -0.0590 0.3047 0.063 Uiso calc R 1 1

loop_
_atom_site_aniso_label
_atom_site_aniso_U_11
_atom_site_aniso_U_22
_atom_site_aniso_U_33
_atom_site_aniso_U_12
_atom_site_aniso_U_13
_atom_site_aniso_U_23
O1 0.0583(9) 0.0500(8) 0.0628(8) 0.0063(6) -0.0190(7) -0.0256(6)
O2 0.0620(9) 0.0635(9) 0.0807(10) 0.0197(7) -0.0336(8) -0.0342(8)
O3 0.0612(9) 0.0555(8) 0.0889(11) 0.0185(7) -0.0253(8) -0.0338(7)
O4 0.0740(11) 0.0547(8) 0.0803(10) 0.0211(7) -0.0381(8) -0.0354(8)
C1 0.0704(16) 0.107(2) 0.116(2) -0.0091(14) 0.0063(15) -0.0656(18)
C2 0.0992(19) 0.0651(14) 0.0901(17) -0.0163(13) -0.0072(14) -0.0374(13)
C3 0.0705(14) 0.0491(11) 0.0651(13) 0.0111(10) -0.0207(11) -0.0265(10)
C4 0.0507(11) 0.0447(10) 0.0442(10) -0.0008(8) -0.0102(8) -0.0110(8)
C5 0.0439(10) 0.0397(9) 0.0434(10) -0.0011(8) -0.0072(8) -0.0077(8)
C6 0.0433(10) 0.0438(10) 0.0492(10) 0.0045(8) -0.0136(8) -0.0115(8)
C7 0.0518(11) 0.0398(10) 0.0491(10) 0.0002(8) -0.0119(8) -0.0133(8)
C8 0.0461(11) 0.0407(10) 0.0540(11) 0.0027(8) -0.0091(8) -0.0101(8)
C9 0.0452(11) 0.0516(11) 0.0684(13) 0.0057(9) -0.0203(9) -0.0166(9)
C10 0.0521(11) 0.0488(11) 0.0580(11) -0.0020(9) -0.0159(9) -0.0172(9)

loop_
_atom_type_symbol
_atom_type_description
_atom_type_scat_dispersion_real
_atom_type_scat_dispersion_imag
_atom_type_scat_source
C C 0.0033 0.0016 'International Tables Vol C Tables 4.2.6.8 and 6.1.1.4'
H H 0.0000 0.0000 'International Tables Vol C Tables 4.2.6.8 and 6.1.1.4'
O O 0.0106 0.0060 'International Tables Vol C Tables 4.2.6.8 and 6.1.1.4'

loop_
_geom_angle_atom_site_label_1
_geom_angle_atom_site_label_2
_geom_angle_atom_site_label_3
_geom_angle
C4 O1 C3 118.03(14)
C8 O3 H3 109.5
C7 O4 H4 109.5
C3 C1 H1A 109.5
C3 C1 H1B 109.5
H1A C1 H1B 109.5
C3 C1 H1C 109.5
H1A C1 H1C 109.5
H1B C1 H1C 109.5
C3 C2 H2A 109.5
C3 C2 H2B 109.5
H2A C2 H2B 109.5
C3 C2 H2C 109.5
H2A C2 H2C 109.5
H2B C2 H2C 109.5
O1 C3 C1 108.46(17)
O1 C3 C2 105.88(17)
C1 C3 C2 113.43(18)
O1 C3 H3A 109.7
C1 C3 H3A 109.7
C2 C3 H3A 109.7
O2 C4 O1 123.08(16)
O2 C4 C5 123.18(17)
O1 C4 C5 113.73(15)
C6 C5 C10 119.21(16)
C6 C5 C4 117.83(16)
C10 C5 C4 122.95(17)
C7 C6 C5 121.01(16)
C7 C6 H6 119.5
C5 C6 H6 119.5
O4 C7 C6 123.48(16)
O4 C7 C8 116.86(15)
C6 C7 C8 119.66(16)
O3 C8 C9 119.09(16)
O3 C8 C7 121.41(16)
C9 C8 C7 119.49(16)
C8 C9 C10 120.90(17)
C8 C9 H9 119.6
C10 C9 H9 119.6
C9 C10 C5 119.73(18)
C9 C10 H10 120.1
C5 C10 H10 120.1

loop_
_geom_bond_atom_site_label_1
_geom_bond_atom_site_label_2
_geom_bond_distance
O1 C4 1.330(2)
O1 C3 1.464(2)
O2 C4 1.215(2)
O3 C8 1.361(2)
O3 H3 0.8200
O4 C7 1.372(2)
O4 H4 0.8200
C1 C3 1.497(3)
C1 H1A 0.9600
C1 H1B 0.9600
C1 H1C 0.9600
C2 C3 1.502(3)
C2 H2A 0.9600
C2 H2B 0.9600
C2 H2C 0.9600
C3 H3A 0.9800
C4 C5 1.479(2)
C5 C6 1.386(2)
C5 C10 1.389(3)
C6 C7 1.377(2)
C6 H6 0.9300
C7 C8 1.391(3)
C8 C9 1.380(3)
C9 C10 1.381(3)
C9 H9 0.9300
C10 H10 0.9300

loop_
_geom_hbond_atom_site_label_D
_geom_hbond_atom_site_label_H
_geom_hbond_atom_site_label_A
_geom_hbond_site_symmetry_A
_geom_hbond_distance_DH
_geom_hbond_distance_HA
_geom_hbond_distance_DA
_geom_hbond_angle_DHA
_geom_hbond_publ_flag
O3 H3 O4 2_645 0.820 2.150 2.844(2) 142.27 yes
O3 H3 O4 1_555 0.820 2.276 2.720(2) 114.47 yes
O4 H4 O2 2_555 0.820 1.929 2.747(2) 175.23 yes

loop_
_geom_torsion_atom_site_label_1
_geom_torsion_atom_site_label_2
_geom_torsion_atom_site_label_3
_geom_torsion_atom_site_label_4
_geom_torsion
C4 O1 C3 C1 85.7(2)
C4 O1 C3 C2 -152.21(17)
C3 O1 C4 O2 -0.9(3)
C3 O1 C4 C5 178.76(15)
O2 C4 C5 C6 0.3(3)
O1 C4 C5 C6 -179.44(15)
O2 C4 C5 C10 179.34(18)
O1 C4 C5 C10 -0.4(3)
C10 C5 C6 C7 -1.0(3)
C4 C5 C6 C7 178.12(15)
C5 C6 C7 O4 -178.53(17)
C5 C6 C7 C8 0.8(3)
O4 C7 C8 O3 0.6(3)
C6 C7 C8 O3 -178.80(16)
O4 C7 C8 C9 179.39(17)
C6 C7 C8 C9 0.0(3)
O3 C8 C9 C10 178.19(17)
C7 C8 C9 C10 -0.6(3)
C8 C9 C10 C5 0.5(3)
C6 C5 C10 C9 0.3(3)
C4 C5 C10 C9 -178.72(17)

loop_
_cod_related_entry_id
_cod_related_entry_database
_cod_related_entry_code
1 ChemSpider 9496468
